data_4115530
loop_
_publ_author_name
'Ram Thaimattam'
'Feng Xue'
'Jagarlapudi A. R. P. Sarma'
'Thomas C. W. Mak'
'Gautam R. Desiraju'

_publ_section_title
;
 Inclusion Compounds of Tetrakis(4-nitrophenyl)methane: C-H...O Networks,
 Pseudopolymorphism, and Structural Transformations
;
_journal_name_full 'Journal of the American Chemical Society'
_journal_page_first 4432
_journal_page_last 4445
_journal_paper_doi 10.1021/ja0031826
_journal_volume 123
_journal_year 2001
_chemical_formula_sum 'C25.33333 H16.33333 Cl N4 O8'
_chemical_formula_weight 540.21
_chemical_name_systematic
; 
 ? 
;
_space_group_IT_number 148
_symmetry_cell_setting hexagonal
_symmetry_space_group_name_Hall '-R 3'
_symmetry_space_group_name_H-M 'R -3 :H'
_atom_sites_solution_hydrogens geom
_atom_sites_solution_primary direct
_atom_sites_solution_secondary difmap
_audit_creation_method SHELXL
_cell_angle_alpha 90.00
_cell_angle_beta 90.00
_cell_angle_gamma 120.00
_cell_formula_units_Z 18
_cell_length_a 22.276(1)
_cell_length_b 22.276(1)
_cell_length_c 25.348(1)
_cell_measurement_reflns_used 25
_cell_measurement_temperature 293(2)
_cell_measurement_theta_max 15
_cell_measurement_theta_min 5
_cell_volume 10893.0(8)
_computing_cell_refinement 'MSC/AFC Diffractometer Control'
_computing_data_collection 'MSC/AFC Diffractometer Control'
_computing_data_reduction 'MSC/AFC Diffractometer Control'
_computing_molecular_graphics 'Siemens SHELXTL-PC'
_computing_publication_material 'Siemens SHELXTL'
_computing_structure_refinement 'SHELXL-93 (Sheldrick, 1993)'
_computing_structure_solution 'SHELXS-86 (Sheldrick, 1990)'
_diffrn_ambient_temperature 293(2)
_diffrn_measurement_device 'Rigaku AFC7R'
_diffrn_measurement_method '\w scan'
_diffrn_radiation_monochromator graphite
_diffrn_radiation_source
; 
Rigaku RU-200 rotating-anode generator powered at 50kV and 90mA 
;
_diffrn_radiation_type MoK\a
_diffrn_radiation_wavelength 0.71073
_diffrn_reflns_av_R_equivalents 0.0221
_diffrn_reflns_av_sigmaI/netI 0.0762
_diffrn_reflns_limit_h_max 23
_diffrn_reflns_limit_h_min -23
_diffrn_reflns_limit_k_max 27
_diffrn_reflns_limit_k_min 0
_diffrn_reflns_limit_l_max 31
_diffrn_reflns_limit_l_min 0
_diffrn_reflns_number 5055
_diffrn_reflns_theta_max 26.00
_diffrn_reflns_theta_min 2.26
_diffrn_standards_decay_% -0.0346
_diffrn_standards_interval_count 190
_diffrn_standards_number 3
_exptl_absorpt_coefficient_mu 0.218
_exptl_absorpt_correction_T_max 1.000
_exptl_absorpt_correction_T_min 0.962
_exptl_absorpt_correction_type empirical
_exptl_crystal_colour Orange
_exptl_crystal_density_diffrn 1.482
_exptl_crystal_description Block
_exptl_crystal_F_000 4992
_exptl_crystal_size_max 0.50
_exptl_crystal_size_mid 0.45
_exptl_crystal_size_min 0.30
_refine_diff_density_max 0.233
_refine_diff_density_min -0.309
_refine_diff_density_rms 0.041
_refine_ls_extinction_method none
_refine_ls_goodness_of_fit_all 1.036
_refine_ls_goodness_of_fit_obs 1.284
_refine_ls_matrix_type full
_refine_ls_number_parameters 346
_refine_ls_number_reflns 4754
_refine_ls_number_restraints 212
_refine_ls_restrained_S_all 1.015
_refine_ls_restrained_S_obs 1.224
_refine_ls_R_factor_all 0.1455
_refine_ls_R_factor_obs 0.0483
_refine_ls_shift/esd_max 0.000
_refine_ls_shift/esd_mean 0.000
_refine_ls_structure_factor_coef Fsqd
_refine_ls_weighting_details 'w=1/[\s^2^(Fo^2^)+(0.0721P)^2^+0.7477P] where P=(Fo^2^+2Fc^2^)/3'
_refine_ls_weighting_scheme calc
_refine_ls_wR_factor_all 0.1616
_refine_ls_wR_factor_obs 0.1331
_reflns_number_observed 2277
_reflns_number_total 4754
_reflns_observed_criterion >2sigma(I)
_cod_data_source_file ja0031826_09.cif
_cod_data_source_block 9
_cod_depositor_comments
;
The following automatic conversions were performed:

'_refine_ls_weighting_scheme' value 'calc
w=1/[\s^2^(Fo^2^)+(0.0721P)^2^+0.7477P] where P=(Fo^2^+2Fc^2^)/3' was
changed to 'calc'. New tag '_refine_ls_weighting_details' was
created. The value of the new tag was set to
'w=1/[\s^2^(Fo^2^)+(0.0721P)^2^+0.7477P] where P=(Fo^2^+2Fc^2^)/3'.

Automatic conversion script
Id: cif_fix_values 3143 2015-03-26 13:38:13Z robertas 

2020-12-03
Z value and formula fixed to values more according to usual
chemical conventions.                 miguel
;
_cod_original_formula_sum 'C76 H49 Cl3 N12 O24'
_cod_original_formula_weight 1620.62
_cod_original_formula_units_Z 6
_cod_original_sg_symbol_H-M 'R -3'
_cod_database_code 4115530

loop_
_symmetry_equiv_pos_as_xyz
'x, y, z'
'-y, x-y, z'
'-x+y, -x, z'
'x+2/3, y+1/3, z+1/3'
'-y+2/3, x-y+1/3, z+1/3'
'-x+y+2/3, -x+1/3, z+1/3'
'x+1/3, y+2/3, z+2/3'
'-y+1/3, x-y+2/3, z+2/3'
'-x+y+1/3, -x+2/3, z+2/3'
'-x, -y, -z'
'y, -x+y, -z'
'x-y, x, -z'
'-x+2/3, -y+1/3, -z+1/3'
'y+2/3, -x+y+1/3, -z+1/3'
'x-y+2/3, x+1/3, -z+1/3'
'-x+1/3, -y+2/3, -z+2/3'
'y+1/3, -x+y+2/3, -z+2/3'
'x-y+1/3, x+2/3, -z+2/3'

loop_
_atom_site_aniso_label
_atom_site_aniso_U_11
_atom_site_aniso_U_22
_atom_site_aniso_U_33
_atom_site_aniso_U_23
_atom_site_aniso_U_13
_atom_site_aniso_U_12
C1 0.0552(15) 0.0531(15) 0.0415(14) 0.0034(12) -0.0007(12) 0.0333(12)
C2 0.0474(14) 0.0491(14) 0.0440(14) 0.0031(11) 0.0012(12) 0.0269(12)
C3 0.0515(15) 0.059(2) 0.0417(14) 0.0021(12) -0.0008(12) 0.0285(13)
C4 0.0430(14) 0.0472(14) 0.053(2) 0.0067(12) 0.0000(12) 0.0238(12)
C5 0.0453(14) 0.0437(14) 0.053(2) 0.0009(12) 0.0046(12) 0.0223(12)
C6 0.057(2) 0.067(2) 0.0449(14) -0.0065(13) 0.0001(13) 0.0331(14)
C7 0.058(2) 0.068(2) 0.0457(15) 0.0013(13) -0.0044(13) 0.0367(14)
N1 0.0590(14) 0.0538(13) 0.065(2) -0.0027(12) 0.0040(12) 0.0293(12)
O1 0.0885(14) 0.0867(15) 0.0659(14) -0.0094(11) 0.0103(11) 0.0514(12)
O2 0.0897(14) 0.113(2) 0.087(2) -0.0159(13) -0.0121(13) 0.0754(14)
C8 0.0518(14) 0.058(2) 0.0382(13) 0.0039(12) 0.0013(11) 0.0311(13)
C9 0.054(2) 0.058(2) 0.0481(15) 0.0059(13) 0.0015(13) 0.0309(13)
C10 0.053(2) 0.061(2) 0.048(2) 0.0029(13) 0.0037(13) 0.0223(14)
C11 0.0480(15) 0.077(2) 0.0404(14) 0.0056(13) 0.0026(12) 0.0344(14)
C12 0.064(2) 0.073(2) 0.063(2) 0.001(2) -0.0002(15) 0.044(2)
C13 0.058(2) 0.068(2) 0.058(2) -0.0014(14) -0.0044(13) 0.0389(14)
N2 0.0540(15) 0.098(2) 0.0532(15) -0.0047(14) 0.0007(12) 0.0358(15)
O3 0.0802(14) 0.140(2) 0.095(2) -0.0221(15) -0.0178(13) 0.079(2)
O4 0.0623(13) 0.113(2) 0.084(2) -0.0250(14) -0.0154(12) 0.0363(13)
C14 0.0534(15) 0.060(2) 0.0473(15) 0.0035(13) -0.0020(12) 0.0360(13)
C15 0.061(2) 0.060(2) 0.050(2) 0.0037(13) -0.0019(13) 0.0281(15)
C16 0.066(2) 0.069(2) 0.055(2) 0.0093(14) 0.0031(15) 0.037(2)
C17 0.054(2) 0.055(2) 0.074(2) 0.0061(15) -0.002(2) 0.0257(14)
C18 0.075(2) 0.066(2) 0.072(2) -0.004(2) -0.023(2) 0.030(2)
C19 0.074(2) 0.066(2) 0.054(2) 0.0032(14) -0.0153(15) 0.035(2)
N3 0.070(2) 0.074(2) 0.103(2) 0.010(2) -0.002(2) 0.026(2)
O5 0.091(2) 0.080(2) 0.118(2) -0.008(2) -0.014(2) 0.0256(14)
O6 0.131(2) 0.103(2) 0.106(2) 0.043(2) -0.004(2) 0.005(2)
C20 0.0552(15) 0.065(2) 0.0399(13) -0.0003(12) -0.0022(12) 0.0377(14)
C21 0.059(2) 0.058(2) 0.052(2) 0.0013(13) 0.0052(13) 0.0310(14)
C22 0.059(2) 0.064(2) 0.059(2) 0.0116(15) 0.0053(14) 0.0285(14)
C23 0.062(2) 0.095(2) 0.043(2) 0.010(2) 0.0050(13) 0.042(2)
C24 0.103(2) 0.092(2) 0.052(2) -0.002(2) 0.011(2) 0.062(2)
C25 0.096(2) 0.072(2) 0.057(2) 0.0059(15) 0.009(2) 0.054(2)
N4 0.080(2) 0.126(3) 0.055(2) 0.017(2) 0.0128(15) 0.047(2)
O7 0.108(2) 0.121(2) 0.070(2) 0.026(2) 0.0241(14) 0.023(2)
O8 0.179(3) 0.180(3) 0.066(2) 0.010(2) 0.045(2) 0.109(2)
C26 0.075(2) 0.075(2) 0.068(3) 0.000 0.000 0.0373(11)
Cl1 0.0846(7) 0.1197(8) 0.1293(9) 0.0227(7) 0.0228(6) 0.0387(6)

loop_
_atom_site_label
_atom_site_type_symbol
_atom_site_fract_x
_atom_site_fract_y
_atom_site_fract_z
_atom_site_U_iso_or_equiv
_atom_site_thermal_displace_type
_atom_site_occupancy
_atom_site_calc_flag
_atom_site_refinement_flags
C1 C 0.14330(12) 0.78479(13) 0.02625(9) 0.0472(6) Uani 1 d D
C2 C 0.10303(12) 0.81907(12) 0.04803(9) 0.0456(6) Uani 1 d D
C3 C 0.06223(13) 0.83334(13) 0.01463(10) 0.0502(7) Uani 1 d D
H3 H 0.06278(13) 0.82597(13) -0.02144(10) 0.060 Uiso 1 calc R
C4 C 0.02103(12) 0.85819(12) 0.03392(10) 0.0473(6) Uani 1 d D
H4 H -0.00615(12) 0.86736(12) 0.01115(10) 0.057 Uiso 1 calc R
C5 C 0.02051(12) 0.86924(12) 0.08690(10) 0.0474(6) Uani 1 d D
C6 C 0.05960(14) 0.85554(14) 0.12171(10) 0.0554(7) Uani 1 d D
H6 H 0.05883(14) 0.86342(14) 0.15767(10) 0.066 Uiso 1 calc R
C7 C 0.10003(14) 0.82975(14) 0.10182(10) 0.0549(7) Uani 1 d D
H7 H 0.12588(14) 0.81928(14) 0.12499(10) 0.066 Uiso 1 calc R
N1 N -0.02419(12) 0.89489(12) 0.10761(10) 0.0587(6) Uani 1 d D
O1 O -0.02427(11) 0.90393(11) 0.15522(9) 0.0770(6) Uani 1 d D
O2 O -0.05910(11) 0.90570(12) 0.07626(9) 0.0856(7) Uani 1 d D
C8 C 0.20987(13) 0.80288(13) 0.05716(9) 0.0477(6) Uani 1 d D
C9 C 0.24941(13) 0.86608(14) 0.08195(10) 0.0521(7) Uani 1 d D
H9 H 0.23371(13) 0.89769(14) 0.08271(10) 0.062 Uiso 1 calc R
C10 C 0.31163(13) 0.88305(15) 0.10553(10) 0.0564(7) Uani 1 d D
H10 H 0.33748(13) 0.92510(15) 0.12298(10) 0.068 Uiso 1 calc R
C11 C 0.33459(13) 0.83581(15) 0.10254(10) 0.0539(7) Uani 1 d D
C12 C 0.29775(14) 0.7734(2) 0.07813(11) 0.0629(8) Uani 1 d D
H12 H 0.31436(14) 0.7425(2) 0.07680(11) 0.075 Uiso 1 calc R
C13 C 0.23530(14) 0.75703(15) 0.05545(11) 0.0578(7) Uani 1 d D
H13 H 0.20950(14) 0.71451(15) 0.03862(11) 0.069 Uiso 1 calc R
N2 N 0.40132(13) 0.8537(2) 0.12614(9) 0.0692(7) Uani 1 d D
O3 O 0.42294(11) 0.81324(14) 0.12164(10) 0.0944(7) Uani 1 d D
O4 O 0.43293(11) 0.90932(14) 0.14921(9) 0.0899(7) Uani 1 d D
C14 C 0.08919(13) 0.70680(13) 0.02998(10) 0.0501(6) Uani 1 d D
C15 C 0.08022(14) 0.67266(14) 0.07778(11) 0.0579(7) Uani 1 d D
H15 H 0.10957(14) 0.69643(14) 0.10577(11) 0.069 Uiso 1 calc R
C16 C 0.02946(14) 0.60508(15) 0.08485(11) 0.0619(8) Uani 1 d D
H16 H 0.02376(14) 0.58322(15) 0.11722(11) 0.074 Uiso 1 calc R
C17 C -0.01234(14) 0.57081(14) 0.04343(12) 0.0617(8) Uani 1 d D
C18 C -0.0068(2) 0.6022(2) -0.00410(13) 0.0731(9) Uani 1 d D
H18 H -0.0365(2) 0.5778(2) -0.03174(13) 0.088 Uiso 1 calc R
C19 C 0.0439(2) 0.67099(15) -0.01037(11) 0.0648(8) Uani 1 d D
H19 H 0.0474(2) 0.69325(15) -0.04221(11) 0.078 Uiso 1 calc R
N3 N -0.06548(15) 0.4970(2) 0.04910(14) 0.0870(9) Uani 1 d D
O5 O -0.09861(14) 0.46549(13) 0.00997(12) 0.1034(8) Uani 1 d D
O6 O -0.0725(2) 0.4702(2) 0.09199(12) 0.1370(13) Uani 1 d D
C20 C 0.17322(13) 0.81074(14) -0.02964(9) 0.0498(6) Uani 1 d D
C21 C 0.19975(13) 0.88005(14) -0.04271(10) 0.0557(7) Uani 1 d D
H21 H 0.19444(13) 0.90902(14) -0.01910(10) 0.067 Uiso 1 calc R
C22 C 0.23378(14) 0.9071(2) -0.08981(11) 0.0617(8) Uani 1 d D
H22 H 0.25071(14) 0.9535(2) -0.09825(11) 0.074 Uiso 1 calc R
C23 C 0.24197(15) 0.8639(2) -0.12375(11) 0.0651(8) Uani 1 d D
C24 C 0.2181(2) 0.7957(2) -0.11218(12) 0.0765(9) Uani 1 d D
H24 H 0.2246(2) 0.7674(2) -0.13572(12) 0.092 Uiso 1 calc R
C25 C 0.1839(2) 0.7693(2) -0.06468(11) 0.0695(8) Uani 1 d D
H25 H 0.1678(2) 0.7231(2) -0.05628(11) 0.083 Uiso 1 calc R
N4 N 0.27777(15) 0.8918(2) -0.17456(11) 0.0886(9) Uani 1 d D
O7 O 0.29989(15) 0.9531(2) -0.18341(10) 0.1149(10) Uani 1 d D
O8 O 0.2815(2) 0.8524(2) -0.20560(11) 0.1331(11) Uani 1 d D
C26 C -0.3333 0.3333 0.0745(2) 0.072(2) Uani 1 d S
H26 H -0.3333 0.3333 0.1132(2) 0.109 Uiso 1 calc SR
Cl1 Cl -0.24782(5) 0.37802(6) 0.05297(5) 0.1167(4) Uani 1 d .

loop_
_atom_type_symbol
_atom_type_description
_atom_type_scat_dispersion_real
_atom_type_scat_dispersion_imag
_atom_type_scat_source
C C 0.0033 0.0016 'International Tables Vol C Tables 4.2.6.8 and 6.1.1.4'
H H 0.0000 0.0000 'International Tables Vol C Tables 4.2.6.8 and 6.1.1.4'
N N 0.0061 0.0033 'International Tables Vol C Tables 4.2.6.8 and 6.1.1.4'
O O 0.0106 0.0060 'International Tables Vol C Tables 4.2.6.8 and 6.1.1.4'
Cl Cl 0.1484 0.1585 'International Tables Vol C Tables 4.2.6.8 and 6.1.1.4'

loop_
_geom_angle_atom_site_label_1
_geom_angle_atom_site_label_2
_geom_angle_atom_site_label_3
_geom_angle
_geom_angle_site_symmetry_1
_geom_angle_site_symmetry_3
C8 C1 C2 114.2(2) . .
C8 C1 C14 111.7(2) . .
C2 C1 C14 102.4(2) . .
C8 C1 C20 100.9(2) . .
C2 C1 C20 113.0(2) . .
C14 C1 C20 115.1(2) . .
C3 C2 C7 117.7(2) . .
C3 C2 C1 120.3(2) . .
C7 C2 C1 121.7(2) . .
C4 C3 C2 121.3(2) . .
C5 C4 C3 119.3(2) . .
C4 C5 C6 121.8(2) . .
C4 C5 N1 119.3(2) . .
C6 C5 N1 118.9(2) . .
C5 C6 C7 118.3(2) . .
C6 C7 C2 121.7(2) . .
O2 N1 O1 123.9(2) . .
O2 N1 C5 117.9(2) . .
O1 N1 C5 118.2(2) . .
C9 C8 C13 118.3(2) . .
C9 C8 C1 122.5(2) . .
C13 C8 C1 118.9(2) . .
C10 C9 C8 121.2(3) . .
C9 C10 C11 118.1(3) . .
C12 C11 C10 122.6(3) . .
C12 C11 N2 118.4(3) . .
C10 C11 N2 118.9(3) . .
C11 C12 C13 118.3(3) . .
C12 C13 C8 121.4(3) . .
O3 N2 O4 123.5(3) . .
O3 N2 C11 119.0(3) . .
O4 N2 C11 117.5(3) . .
C19 C14 C15 117.8(2) . .
C19 C14 C1 122.7(2) . .
C15 C14 C1 119.1(2) . .
C16 C15 C14 121.9(3) . .
C17 C16 C15 118.3(3) . .
C16 C17 C18 122.2(3) . .
C16 C17 N3 119.6(3) . .
C18 C17 N3 118.2(3) . .
C17 C18 C19 118.9(3) . .
C14 C19 C18 120.8(3) . .
O6 N3 O5 123.5(3) . .
O6 N3 C17 118.0(3) . .
O5 N3 C17 118.5(3) . .
C25 C20 C21 117.9(2) . .
C25 C20 C1 121.5(2) . .
C21 C20 C1 119.8(2) . .
C22 C21 C20 121.8(3) . .
C23 C22 C21 118.3(3) . .
C24 C23 C22 122.1(3) . .
C24 C23 N4 118.8(3) . .
C22 C23 N4 119.1(3) . .
C23 C24 C25 118.8(3) . .
C20 C25 C24 121.0(3) . .
O8 N4 O7 123.8(3) . .
O8 N4 C23 118.7(3) . .
O7 N4 C23 117.5(3) . .
Cl1 C26 Cl1 110.6(2) 3_455 .
Cl1 C26 Cl1 110.6(2) 3_455 2_565
Cl1 C26 Cl1 110.6(2) . 2_565

loop_
_geom_bond_atom_site_label_1
_geom_bond_atom_site_label_2
_geom_bond_distance
_geom_bond_site_symmetry_2
C1 C8 1.542(3) .
C1 C2 1.542(3) .
C1 C14 1.545(3) .
C1 C20 1.549(3) .
C2 C3 1.390(3) .
C2 C7 1.391(3) .
C3 C4 1.377(3) .
C4 C5 1.366(3) .
C5 C6 1.377(4) .
C5 N1 1.471(3) .
C6 C7 1.383(4) .
N1 O2 1.217(3) .
N1 O1 1.224(3) .
C8 C9 1.383(3) .
C8 C13 1.394(4) .
C9 C10 1.377(4) .
C10 C11 1.383(4) .
C11 C12 1.360(4) .
C11 N2 1.461(4) .
C12 C13 1.375(4) .
N2 O3 1.220(3) .
N2 O4 1.226(3) .
C14 C19 1.377(4) .
C14 C15 1.391(4) .
C15 C16 1.369(4) .
C16 C17 1.357(4) .
C17 C18 1.367(4) .
C17 N3 1.476(4) .
C18 C19 1.385(4) .
N3 O6 1.212(4) .
N3 O5 1.226(4) .
C20 C25 1.384(4) .
C20 C21 1.389(4) .
C21 C22 1.381(4) .
C22 C23 1.369(4) .
C23 C24 1.368(4) .
C23 N4 1.478(4) .
C24 C25 1.388(4) .
N4 O8 1.212(4) .
N4 O7 1.219(4) .
C26 Cl1 1.738(2) 3_455
C26 Cl1 1.738(2) .
C26 Cl1 1.739(2) 2_565
